data_2225055
loop_
_publ_author_name
'Khan, F. Nawaz'
'Manivel, P.'
'Prabakaran, K.'
'Hathwar, Venkatesha R.'
'Ng, Seik Weng'

_publ_section_title
;
 5-Phenyl-3-(2-thienyl)-1,2,4-triazolo[3,4-<i>a</i>]isoquinoline
;
_journal_coeditor_code LH2984
_journal_issue 2
_journal_name_full 'Acta Crystallographica Section E'
_journal_page_first o488
_journal_paper_doi 10.1107/S1600536810003181
_journal_volume 66
_journal_year 2010
_chemical_formula_iupac 'C20 H13 N3 S'
_chemical_formula_sum 'C20 H13 N3 S'
_chemical_formula_weight 327.39
_chemical_name_systematic
;
5-Phenyl-3-(2-thienyl)-1,2,4-triazolo[3,4-<i>a</i>]isoquinoline
;
_space_group_IT_number 18
_symmetry_cell_setting orthorhombic
_symmetry_space_group_name_Hall 'P 2 2ab'
_symmetry_space_group_name_H-M 'P 21 21 2'
_atom_sites_solution_hydrogens geom
_atom_sites_solution_primary direct
_atom_sites_solution_secondary difmap
_audit_creation_method SHELXL-97
_cell_angle_alpha 90.00
_cell_angle_beta 90.00
_cell_angle_gamma 90.00
_cell_formula_units_Z 4
_cell_length_a 19.7715(17)
_cell_length_b 8.7735(7)
_cell_length_c 9.3027(8)
_cell_measurement_reflns_used 1886
_cell_measurement_temperature 293(2)
_cell_measurement_theta_max 20.1
_cell_measurement_theta_min 2.4
_cell_volume 1613.7(2)
_computing_cell_refinement 'SAINT (Bruker, 2004)'
_computing_data_collection 'SMART (Bruker, 2004)'
_computing_data_reduction 'SAINT (Bruker, 2004)'
_computing_molecular_graphics 'X-SEED (Barbour, 2001)'
_computing_publication_material 'publCIF (Westrip, 2010)'
_computing_structure_refinement 'SHELXL97 (Sheldrick, 2008)'
_computing_structure_solution 'SHELXS97 (Sheldrick, 2008)'
_diffrn_ambient_temperature 293(2)
_diffrn_measured_fraction_theta_full 0.994
_diffrn_measured_fraction_theta_max 0.994
_diffrn_measurement_device_type 'Bruker SMART area-detector diffractometer'
_diffrn_measurement_method '\f and \w scans'
_diffrn_radiation_monochromator graphite
_diffrn_radiation_source 'fine-focus sealed tube'
_diffrn_radiation_type MoK\a
_diffrn_radiation_wavelength 0.71073
_diffrn_reflns_av_R_equivalents 0.0452
_diffrn_reflns_av_sigmaI/netI 0.0573
_diffrn_reflns_limit_h_max 25
_diffrn_reflns_limit_h_min -25
_diffrn_reflns_limit_k_max 10
_diffrn_reflns_limit_k_min -11
_diffrn_reflns_limit_l_max 12
_diffrn_reflns_limit_l_min -10
_diffrn_reflns_number 10809
_diffrn_reflns_theta_full 27.50
_diffrn_reflns_theta_max 27.50
_diffrn_reflns_theta_min 2.06
_diffrn_standards_decay_% 0
_diffrn_standards_interval_count 0
_diffrn_standards_interval_time 0
_diffrn_standards_number 0
_exptl_absorpt_coefficient_mu 0.205
_exptl_absorpt_correction_T_max 0.9523
_exptl_absorpt_correction_T_min 0.9372
_exptl_absorpt_correction_type multi-scan
_exptl_absorpt_process_details '(SADABS; Sheldrick, 1996)'
_exptl_crystal_colour Yellow
_exptl_crystal_density_diffrn 1.348
_exptl_crystal_density_method 'not measured'
_exptl_crystal_description Block
_exptl_crystal_F_000 680
_exptl_crystal_size_max 0.32
_exptl_crystal_size_mid 0.30
_exptl_crystal_size_min 0.24
_refine_diff_density_max 0.196
_refine_diff_density_min -0.206
_refine_ls_abs_structure_details 'Flack (1983), 1631 Friedel pairs'
_refine_ls_abs_structure_Flack 0.05(13)
_refine_ls_extinction_method none
_refine_ls_goodness_of_fit_ref 1.032
_refine_ls_hydrogen_treatment constr
_refine_ls_matrix_type full
_refine_ls_number_parameters 230
_refine_ls_number_reflns 3670
_refine_ls_number_restraints 45
_refine_ls_restrained_S_all 1.052
_refine_ls_R_factor_all 0.0986
_refine_ls_R_factor_gt 0.0565
_refine_ls_shift/su_max 0.001
_refine_ls_shift/su_mean 0.001
_refine_ls_structure_factor_coef Fsqd
_refine_ls_weighting_details 'calc w=1/[\s^2^(Fo^2^)+(0.0577P)^2^] where P=(Fo^2^+2Fc^2^)/3'
_refine_ls_weighting_scheme calc
_refine_ls_wR_factor_gt 0.1095
_refine_ls_wR_factor_ref 0.1279
_reflns_number_gt 2414
_reflns_number_total 3670
_reflns_threshold_expression I>2\s(I)
_cod_data_source_file lh2984.cif
_cod_data_source_block I
_cod_depositor_comments
;
The following automatic conversions were performed:
'_symmetry_cell_setting' value 'Orthorhombic' changed to 'orthorhombic'
according to '/home/saulius/struct/CIF-dictionaries/cif_core.dic'
dictionary named 'cif_core.dic' version 2.4.1 from
2010-06-29.

'_exptl_absorpt_correction_type' value 'Multi-scan' changed
to 'multi-scan' according to
'/home/saulius/struct/CIF-dictionaries/cif_core.dic' dictionary named
'cif_core.dic' version 2.4.1 from 2010-06-29.

Automatic conversion script
Id: cif_fix_enum 1527 2010-12-29 10:47:43Z saulius 

The following automatic conversions were performed:

'_symmetry_cell_setting' value 'Orthorhombic' changed to
'orthorhombic' according to
/home/saulius/struct/CIF-dictionaries/cif_core.dic dictionary named
'cif_core.dic' version 2.4.1 from
2010-06-29.

'_exptl_absorpt_correction_type' value 'Multi-scan'
changed to 'multi-scan' according to
/home/saulius/struct/CIF-dictionaries/cif_core.dic dictionary named
'cif_core.dic' version 2.4.1 from 2010-06-29.

Automatic conversion script
Id: cif_fix_values 1715 2011-07-08 13:25:40Z adriana 
;
_cod_database_code 2225055
_cod_database_fobs_code 2225055

loop_
_symmetry_equiv_pos_as_xyz
'x, y, z'
'-x, -y, z'
'-x+1/2, y+1/2, -z'
'x+1/2, -y+1/2, -z'

loop_
_atom_site_type_symbol
_atom_site_label
_atom_site_fract_x
_atom_site_fract_y
_atom_site_fract_z
_atom_site_U_iso_or_equiv
_atom_site_adp_type
_atom_site_calc_flag
_atom_site_refinement_flags
_atom_site_occupancy
_atom_site_disorder_assembly
_atom_site_disorder_group
S S1 0.59650(8) 0.46180(17) 0.63475(18) 0.0639(5) Uani d PDU 0.731(3) A 1
S S1' 0.5970(3) 0.1599(5) 0.7573(7) 0.0639(5) Uani d PD 0.27 A 2
N N1 0.50872(10) 0.2300(3) 0.3908(2) 0.0425(6) Uani d . 1 . .
N N2 0.41393(12) 0.1323(3) 0.4794(3) 0.0563(7) Uani d . 1 . .
N N3 0.45695(12) 0.1669(3) 0.5908(3) 0.0555(7) Uani d . 1 . .
C C1 0.55374(13) 0.2743(3) 0.2800(3) 0.0468(7) Uani d . 1 . .
C C2 0.52959(14) 0.2706(4) 0.1445(3) 0.0583(8) Uani d . 1 . .
H H2 0.5581 0.3016 0.0707 0.070 Uiso calc R 1 . .
C C3 0.46266(14) 0.2218(4) 0.1071(3) 0.0563(8) Uani d . 1 . .
C C4 0.43864(17) 0.2247(5) -0.0345(4) 0.0718(10) Uani d . 1 . .
H H4 0.4665 0.2600 -0.1078 0.086 Uiso calc R 1 . .
C C5 0.37500(18) 0.1765(4) -0.0660(4) 0.0746(11) Uani d . 1 . .
H H5 0.3598 0.1784 -0.1607 0.090 Uiso calc R 1 . .
C C6 0.33259(17) 0.1246(4) 0.0419(4) 0.0715(10) Uani d . 1 . .
H H6 0.2891 0.0924 0.0193 0.086 Uiso calc R 1 . .
C C7 0.35420(15) 0.1203(4) 0.1817(4) 0.0615(9) Uani d . 1 . .
H H7 0.3254 0.0858 0.2538 0.074 Uiso calc R 1 . .
C C8 0.41991(14) 0.1682(3) 0.2156(3) 0.0483(7) Uani d . 1 . .
C C9 0.44535(13) 0.1724(3) 0.3605(3) 0.0449(7) Uani d . 1 . .
C C10 0.51257(13) 0.2250(3) 0.5399(3) 0.0448(7) Uani d . 1 A .
C C11 0.56696(13) 0.2788(3) 0.6329(3) 0.0492(7) Uani d D 1 . .
C C12 0.5985(3) 0.2087(6) 0.7424(7) 0.0665(19) Uani d PDU 0.731(3) A 1
H H12 0.5866 0.1084 0.7623 0.080 Uiso calc PR 0.731(3) A 1
C C13 0.6458(4) 0.2730(7) 0.8243(11) 0.0695(18) Uani d PDU 0.731(3) A 1
H H13 0.6711 0.2269 0.8965 0.083 Uiso calc PR 0.731(3) A 1
C C14 0.6491(3) 0.4187(7) 0.7808(6) 0.0649(19) Uani d PDU 0.731(3) A 1
H H14 0.6770 0.4906 0.8243 0.078 Uiso calc PR 0.731(3) A 1
C C12' 0.5862(10) 0.4243(14) 0.659(2) 0.0665(19) Uani d PD 0.27 A 2
H H12' 0.5619 0.5062 0.6221 0.080 Uiso calc PR 0.269(3) A 2
C C13' 0.6415(10) 0.447(3) 0.740(2) 0.0695(18) Uani d PD 0.27 A 2
H H13' 0.6697 0.5313 0.7463 0.083 Uiso calc PR 0.269(3) A 2
C C14' 0.6445(15) 0.3135(19) 0.811(3) 0.0649(19) Uani d PD 0.27 A 2
H H14B 0.6729 0.3042 0.8903 0.078 Uiso calc PR 0.269(3) A 2
C C15 0.62471(13) 0.3176(3) 0.3121(3) 0.0460(7) Uani d . 1 . .
C C16 0.66749(13) 0.2237(3) 0.3895(3) 0.0491(7) Uani d . 1 . .
H H16 0.6519 0.1311 0.4251 0.059 Uiso calc R 1 . .
C C17 0.73382(14) 0.2682(4) 0.4135(3) 0.0565(8) Uani d . 1 . .
H H17 0.7625 0.2051 0.4657 0.068 Uiso calc R 1 . .
C C18 0.75759(15) 0.4039(4) 0.3615(4) 0.0634(9) Uani d . 1 . .
H H18 0.8019 0.4337 0.3797 0.076 Uiso calc R 1 . .
C C19 0.71543(15) 0.4960(4) 0.2821(4) 0.0659(9) Uani d . 1 . .
H H19 0.7315 0.5875 0.2449 0.079 Uiso calc R 1 . .
C C20 0.64940(14) 0.4525(4) 0.2576(3) 0.0569(8) Uani d . 1 . .
H H20 0.6212 0.5150 0.2036 0.068 Uiso calc R 1 . .

loop_
_atom_site_aniso_label
_atom_site_aniso_U_11
_atom_site_aniso_U_22
_atom_site_aniso_U_33
_atom_site_aniso_U_12
_atom_site_aniso_U_13
_atom_site_aniso_U_23
S1 0.0616(8) 0.0510(8) 0.0790(10) -0.0019(6) -0.0066(7) -0.0081(7)
S1' 0.0616(8) 0.0510(8) 0.0790(10) -0.0019(6) -0.0066(7) -0.0081(7)
N1 0.0383(11) 0.0443(14) 0.0448(14) 0.0009(10) 0.0050(10) 0.0028(11)
N2 0.0483(14) 0.0649(16) 0.0557(16) -0.0058(12) 0.0043(13) 0.0079(13)
N3 0.0510(14) 0.0667(17) 0.0489(15) -0.0028(13) 0.0059(12) 0.0061(13)
C1 0.0424(14) 0.0469(15) 0.0511(18) 0.0034(13) 0.0072(13) 0.0010(15)
C2 0.0534(17) 0.077(2) 0.0448(18) -0.0024(16) 0.0093(14) 0.0053(17)
C3 0.0519(17) 0.067(2) 0.0497(19) 0.0066(15) -0.0018(14) -0.0057(16)
C4 0.064(2) 0.100(3) 0.051(2) 0.009(2) 0.0022(17) -0.004(2)
C5 0.067(2) 0.101(3) 0.056(2) 0.014(2) -0.0124(18) -0.015(2)
C6 0.056(2) 0.078(2) 0.080(3) 0.0023(18) -0.018(2) -0.014(2)
C7 0.0504(18) 0.067(2) 0.067(2) -0.0026(16) -0.0045(15) 0.0007(17)
C8 0.0467(16) 0.0454(16) 0.0529(18) 0.0058(13) 0.0007(14) -0.0047(14)
C9 0.0413(14) 0.0432(16) 0.0501(17) -0.0003(12) 0.0024(14) 0.0033(14)
C10 0.0472(15) 0.0431(16) 0.0440(17) 0.0028(13) 0.0045(13) 0.0023(14)
C11 0.0463(15) 0.0544(17) 0.0470(17) 0.0081(13) 0.0031(13) -0.0061(15)
C12 0.073(3) 0.045(3) 0.082(4) 0.002(3) 0.012(3) 0.011(3)
C13 0.054(3) 0.091(4) 0.064(3) 0.015(4) -0.004(2) -0.002(4)
C14 0.063(3) 0.068(4) 0.063(4) 0.005(3) -0.019(3) -0.021(3)
C12' 0.073(3) 0.045(3) 0.082(4) 0.002(3) 0.012(3) 0.011(3)
C13' 0.054(3) 0.091(4) 0.064(3) 0.015(4) -0.004(2) -0.002(4)
C14' 0.063(3) 0.068(4) 0.063(4) 0.005(3) -0.019(3) -0.021(3)
C15 0.0441(14) 0.0470(17) 0.0471(17) -0.0013(13) 0.0073(13) -0.0016(13)
C16 0.0470(15) 0.0484(16) 0.0520(18) 0.0027(14) 0.0057(14) 0.0051(14)
C17 0.0451(15) 0.069(2) 0.0555(18) 0.0142(16) 0.0029(13) -0.0004(17)
C18 0.0441(17) 0.080(2) 0.066(2) -0.0092(16) 0.0086(16) -0.0034(19)
C19 0.0613(19) 0.063(2) 0.074(2) -0.0157(17) 0.0121(17) 0.0096(18)
C20 0.0518(17) 0.0544(18) 0.064(2) -0.0016(15) 0.0031(15) 0.0112(16)

loop_
_atom_type_symbol
_atom_type_description
_atom_type_scat_dispersion_real
_atom_type_scat_dispersion_imag
_atom_type_scat_source
C C 0.0033 0.0016 'International Tables Vol C Tables 4.2.6.8 and 6.1.1.4'
H H 0.0000 0.0000 'International Tables Vol C Tables 4.2.6.8 and 6.1.1.4'
N N 0.0061 0.0033 'International Tables Vol C Tables 4.2.6.8 and 6.1.1.4'
S S 0.1246 0.1234 'International Tables Vol C Tables 4.2.6.8 and 6.1.1.4'

loop_
_geom_angle_atom_site_label_1
_geom_angle_atom_site_label_2
_geom_angle_atom_site_label_3
_geom_angle_site_symmetry_1
_geom_angle_site_symmetry_3
_geom_angle
_geom_angle_publ_flag
C11 S1 C14 . . 90.5(2) ?
C11 S1' C14' . . 84.6(8) ?
C9 N1 C10 . . 104.0(2) ?
C9 N1 C1 . . 121.5(2) ?
C10 N1 C1 . . 134.5(2) ?
C9 N2 N3 . . 106.4(2) ?
C10 N3 N2 . . 109.6(2) ?
C2 C1 N1 . . 116.8(2) ?
C2 C1 C15 . . 122.0(3) ?
N1 C1 C15 . . 121.2(2) ?
C1 C2 C3 . . 124.2(3) ?
C1 C2 H2 . . 117.9 ?
C3 C2 H2 . . 117.9 ?
C8 C3 C4 . . 118.7(3) ?
C8 C3 C2 . . 118.9(3) ?
C4 C3 C2 . . 122.4(3) ?
C5 C4 C3 . . 120.8(3) ?
C5 C4 H4 . . 119.6 ?
C3 C4 H4 . . 119.6 ?
C4 C5 C6 . . 120.4(3) ?
C4 C5 H5 . . 119.8 ?
C6 C5 H5 . . 119.8 ?
C7 C6 C5 . . 120.6(3) ?
C7 C6 H6 . . 119.7 ?
C5 C6 H6 . . 119.7 ?
C6 C7 C8 . . 119.7(3) ?
C6 C7 H7 . . 120.2 ?
C8 C7 H7 . . 120.2 ?
C3 C8 C7 . . 119.9(3) ?
C3 C8 C9 . . 117.2(2) ?
C7 C8 C9 . . 122.8(3) ?
N2 C9 N1 . . 110.8(3) ?
N2 C9 C8 . . 127.9(2) ?
N1 C9 C8 . . 121.2(3) ?
N3 C10 N1 . . 109.2(2) ?
N3 C10 C11 . . 122.3(2) ?
N1 C10 C11 . . 128.5(2) ?
C12 C11 C12' . . 99.4(9) ?
C12 C11 C10 . . 130.1(3) ?
C12' C11 C10 . . 128.3(9) ?
C12' C11 S1' . . 111.4(9) ?
C10 C11 S1' . . 118.2(3) ?
C12 C11 S1 . . 105.3(3) ?
C10 C11 S1 . . 124.2(2) ?
S1' C11 S1 . . 117.3(2) ?
C13 C12 C11 . . 124.5(5) ?
C13 C12 H12 . . 117.8 ?
C11 C12 H12 . . 117.8 ?
C12 C13 C14 . . 105.4(6) ?
C12 C13 H13 . . 127.3 ?
C14 C13 H13 . . 127.3 ?
C13 C14 S1 . . 114.2(5) ?
C13 C14 H14 . . 122.9 ?
S1 C14 H14 . . 122.9 ?
C13' C12' C11 . . 118.0(17) ?
C13' C12' H12' . . 121.0 ?
C11 C12' H12' . . 121.0 ?
C14' C13' C12' . . 100.6(19) ?
C14' C13' H13' . . 129.7 ?
C12' C13' H13' . . 129.7 ?
C13' C14' S1' . . 121.1(17) ?
C13' C14' H14B . . 119.4 ?
S1' C14' H14B . . 119.4 ?
C20 C15 C16 . . 119.1(3) ?
C20 C15 C1 . . 118.8(3) ?
C16 C15 C1 . . 122.0(3) ?
C15 C16 C17 . . 119.6(3) ?
C15 C16 H16 . . 120.2 ?
C17 C16 H16 . . 120.2 ?
C18 C17 C16 . . 120.9(3) ?
C18 C17 H17 . . 119.6 ?
C16 C17 H17 . . 119.6 ?
C17 C18 C19 . . 119.5(3) ?
C17 C18 H18 . . 120.2 ?
C19 C18 H18 . . 120.2 ?
C18 C19 C20 . . 120.0(3) ?
C18 C19 H19 . . 120.0 ?
C20 C19 H19 . . 120.0 ?
C19 C20 C15 . . 120.9(3) ?
C19 C20 H20 . . 119.6 ?
C15 C20 H20 . . 119.6 ?

loop_
_geom_bond_atom_site_label_1
_geom_bond_atom_site_label_2
_geom_bond_site_symmetry_2
_geom_bond_distance
_geom_bond_publ_flag
S1 C11 . 1.708(3) ?
S1 C14 . 1.752(4) ?
S1' C11 . 1.667(5) ?
S1' C14' . 1.717(9) ?
N1 C9 . 1.380(3) ?
N1 C10 . 1.389(3) ?
N1 C1 . 1.417(3) ?
N2 C9 . 1.316(4) ?
N2 N3 . 1.375(3) ?
N3 C10 . 1.301(3) ?
C1 C2 . 1.348(4) ?
C1 C15 . 1.484(4) ?
C2 C3 . 1.434(4) ?
C2 H2 . 0.9300 ?
C3 C8 . 1.398(4) ?
C3 C4 . 1.400(4) ?
C4 C5 . 1.359(5) ?
C4 H4 . 0.9300 ?
C5 C6 . 1.385(5) ?
C5 H5 . 0.9300 ?
C6 C7 . 1.369(5) ?
C6 H6 . 0.9300 ?
C7 C8 . 1.402(4) ?
C7 H7 . 0.9300 ?
C8 C9 . 1.439(4) ?
C10 C11 . 1.459(4) ?
C11 C12 . 1.344(5) ?
C11 C12' . 1.355(8) ?
C12 C13 . 1.331(6) ?
C12 H12 . 0.9300 ?
C13 C14 . 1.342(6) ?
C13 H13 . 0.9300 ?
C14 H14 . 0.9300 ?
C12' C13' . 1.343(8) ?
C12' H12' . 0.9300 ?
C13' C14' . 1.342(8) ?
C13' H13' . 0.9300 ?
C14' H14B . 0.9300 ?
C15 C20 . 1.377(4) ?
C15 C16 . 1.383(4) ?
C16 C17 . 1.387(4) ?
C16 H16 . 0.9300 ?
C17 C18 . 1.368(4) ?
C17 H17 . 0.9300 ?
C18 C19 . 1.376(4) ?
C18 H18 . 0.9300 ?
C19 C20 . 1.379(4) ?
C19 H19 . 0.9300 ?
C20 H20 . 0.9300 ?

loop_
_geom_torsion_atom_site_label_1
_geom_torsion_atom_site_label_2
_geom_torsion_atom_site_label_3
_geom_torsion_atom_site_label_4
_geom_torsion_site_symmetry_1
_geom_torsion_site_symmetry_2
_geom_torsion_site_symmetry_3
_geom_torsion_site_symmetry_4
_geom_torsion
_geom_torsion_publ_flag
C9 N2 N3 C10 . . . . -0.4(3) ?
C9 N1 C1 C2 . . . . 5.9(4) ?
C10 N1 C1 C2 . . . . -176.4(3) ?
C9 N1 C1 C15 . . . . -172.2(2) ?
C10 N1 C1 C15 . . . . 5.5(5) ?
N1 C1 C2 C3 . . . . -1.5(5) ?
C15 C1 C2 C3 . . . . 176.5(3) ?
C1 C2 C3 C8 . . . . -2.8(5) ?
C1 C2 C3 C4 . . . . 177.7(4) ?
C8 C3 C4 C5 . . . . 0.0(5) ?
C2 C3 C4 C5 . . . . 179.6(3) ?
C3 C4 C5 C6 . . . . 0.5(6) ?
C4 C5 C6 C7 . . . . -0.3(6) ?
C5 C6 C7 C8 . . . . -0.3(5) ?
C4 C3 C8 C7 . . . . -0.6(5) ?
C2 C3 C8 C7 . . . . 179.8(3) ?
C4 C3 C8 C9 . . . . -177.6(3) ?
C2 C3 C8 C9 . . . . 2.8(4) ?
C6 C7 C8 C3 . . . . 0.8(5) ?
C6 C7 C8 C9 . . . . 177.6(3) ?
N3 N2 C9 N1 . . . . 1.2(3) ?
N3 N2 C9 C8 . . . . -175.8(3) ?
C10 N1 C9 N2 . . . . -1.4(3) ?
C1 N1 C9 N2 . . . . 176.9(2) ?
C10 N1 C9 C8 . . . . 175.8(3) ?
C1 N1 C9 C8 . . . . -5.9(4) ?
C3 C8 C9 N2 . . . . 178.0(3) ?
C7 C8 C9 N2 . . . . 1.2(5) ?
C3 C8 C9 N1 . . . . 1.3(4) ?
C7 C8 C9 N1 . . . . -175.5(3) ?
N2 N3 C10 N1 . . . . -0.5(3) ?
N2 N3 C10 C11 . . . . 177.5(3) ?
C9 N1 C10 N3 . . . . 1.2(3) ?
C1 N1 C10 N3 . . . . -176.9(3) ?
C9 N1 C10 C11 . . . . -176.6(3) ?
C1 N1 C10 C11 . . . . 5.3(5) ?
N3 C10 C11 C12 . . . . 51.1(6) ?
N1 C10 C11 C12 . . . . -131.3(5) ?
N3 C10 C11 C12' . . . . -108.5(13) ?
N1 C10 C11 C12' . . . . 69.1(13) ?
N3 C10 C11 S1' . . . . 53.0(4) ?
N1 C10 C11 S1' . . . . -129.4(4) ?
N3 C10 C11 S1 . . . . -120.4(3) ?
N1 C10 C11 S1 . . . . 57.2(4) ?
C14' S1' C11 C12 . . . . -2(3) ?
C14' S1' C11 C12' . . . . -10.5(17) ?
C14' S1' C11 C10 . . . . -175.0(13) ?
C14' S1' C11 S1 . . . . -1.1(13) ?
C14 S1 C11 C12 . . . . 1.2(5) ?
C14 S1 C11 C12' . . . . 58(5) ?
C14 S1 C11 C10 . . . . 174.5(3) ?
C14 S1 C11 S1' . . . . 1.0(4) ?
C12' C11 C12 C13 . . . . -12.8(12) ?
C10 C11 C12 C13 . . . . -176.7(7) ?
S1' C11 C12 C13 . . . . 175(3) ?
S1 C11 C12 C13 . . . . -4.0(9) ?
C11 C12 C13 C14 . . . . 4.9(11) ?
C12 C13 C14 S1 . . . . -3.3(8) ?
C11 S1 C14 C13 . . . . 1.3(5) ?
C12 C11 C12' C13' . . . . 21(2) ?
C10 C11 C12' C13' . . . . -174.8(14) ?
S1' C11 C12' C13' . . . . 23(2) ?
S1 C11 C12' C13' . . . . -104(6) ?
C11 C12' C13' C14' . . . . -22(3) ?
C12' C13' C14' S1' . . . . 13(3) ?
C11 S1' C14' C13' . . . . -2(3) ?
C2 C1 C15 C20 . . . . 52.5(4) ?
N1 C1 C15 C20 . . . . -129.5(3) ?
C2 C1 C15 C16 . . . . -124.6(4) ?
N1 C1 C15 C16 . . . . 53.4(4) ?
C20 C15 C16 C17 . . . . 1.4(4) ?
C1 C15 C16 C17 . . . . 178.5(3) ?
C15 C16 C17 C18 . . . . -0.1(4) ?
C16 C17 C18 C19 . . . . -1.2(5) ?
C17 C18 C19 C20 . . . . 1.1(5) ?
C18 C19 C20 C15 . . . . 0.2(5) ?
C16 C15 C20 C19 . . . . -1.5(4) ?
C1 C15 C20 C19 . . . . -178.7(3) ?
